data_7027047
loop_
_publ_author_name
'Escuer, Albert'
'Harding, Charles J.'
'Dussart, Yann'
'Nelson, Jane'
'McKee, Vickie'
'Vicente, Ramon'

_publ_section_title
;
 Constrained ferromagnetic coupling in dinuclear \m1,3-azido nickel(II)
 cryptate compounds. Crystal structure and magnetic behaviour of
 [Ni2(L1)(N3)(H2O)][CF3SO3]3&#x00B7;2H2O&#x00B7;EtOH
 {L1&#x2005;=&#x2005;N[(CH2)2NHCH2(C6H4-m)CH2NH(CH2)2]3N}&#x200A;&#x2020;
;
_journal_issue 2
_journal_name_full 'Journal of the Chemical Society, Dalton Transactions'
_journal_page_first 223
_journal_paper_doi 10.1039/a806174b
_journal_year 1999
_chemical_formula_sum 'C41 H66 F9 N11 Ni2 O13 S3'
_chemical_formula_weight 1305.65
_chemical_name_systematic
; 
 ? 
;
_space_group_IT_number 14
_symmetry_cell_setting monoclinic
_symmetry_space_group_name_Hall '-P 2ybc'
_symmetry_space_group_name_H-M 'P 1 21/c 1'
_atom_sites_solution_hydrogens geom
_atom_sites_solution_primary direct
_atom_sites_solution_secondary difmap
_audit_creation_method SHELXL-97
_cell_angle_alpha 90.00
_cell_angle_beta 115.3410(10)
_cell_angle_gamma 90.00
_cell_formula_units_Z 4
_cell_length_a 17.5006(3)
_cell_length_b 21.0205(4)
_cell_length_c 16.4021(3)
_cell_measurement_reflns_used 6022
_cell_measurement_temperature 161(2)
_cell_measurement_theta_max 25
_cell_measurement_theta_min 2
_cell_volume 5453.26(18)
_computing_cell_refinement SAINT
_computing_data_collection 'Siemens SMART'
_computing_data_reduction SAINT
_computing_molecular_graphics 'Siemens SHELXTL'
_computing_publication_material 'SHELXL-97 and SHELXTL'
_computing_structure_refinement 'SHELXL-97 (Sheldrick, 1997)'
_computing_structure_solution 'SHELXS-97 (Sheldrick, 1990)'
_diffrn_ambient_temperature 161(2)
_diffrn_measured_fraction_theta_full 0.903
_diffrn_measured_fraction_theta_max 0.903
_diffrn_measurement_device_type 'Siemens SMART CCD diffractometer'
_diffrn_measurement_method '\w rotation with 0.3 degree frames'
_diffrn_radiation_monochromator graphite
_diffrn_radiation_source 'fine-focus sealed tube'
_diffrn_radiation_type MoK\a
_diffrn_radiation_wavelength 0.71073
_diffrn_reflns_av_R_equivalents 0.1078
_diffrn_reflns_av_sigmaI/netI 0.0822
_diffrn_reflns_limit_h_max 20
_diffrn_reflns_limit_h_min -20
_diffrn_reflns_limit_k_max 20
_diffrn_reflns_limit_k_min -24
_diffrn_reflns_limit_l_max 19
_diffrn_reflns_limit_l_min -19
_diffrn_reflns_number 27832
_diffrn_reflns_theta_full 25.00
_diffrn_reflns_theta_max 25.00
_diffrn_reflns_theta_min 2.38
_diffrn_standards_number 0
_exptl_absorpt_coefficient_mu 0.906
_exptl_absorpt_correction_T_max 0.9311
_exptl_absorpt_correction_T_min 0.6807
_exptl_absorpt_correction_type sadabs
_exptl_crystal_colour 'pale green'
_exptl_crystal_density_diffrn 1.590
_exptl_crystal_density_method 'not measured'
_exptl_crystal_description 'thin plate'
_exptl_crystal_F_000 2712
_exptl_crystal_size_max 0.46
_exptl_crystal_size_mid 0.25
_exptl_crystal_size_min 0.08
_refine_diff_density_max 0.864
_refine_diff_density_min -0.959
_refine_diff_density_rms 0.105
_refine_ls_extinction_method none
_refine_ls_goodness_of_fit_ref 1.157
_refine_ls_hydrogen_treatment mixed
_refine_ls_matrix_type full
_refine_ls_number_parameters 730
_refine_ls_number_reflns 8939
_refine_ls_number_restraints 0
_refine_ls_restrained_S_all 1.157
_refine_ls_R_factor_all 0.1080
_refine_ls_R_factor_gt 0.0753
_refine_ls_shift/su_max 0.003
_refine_ls_shift/su_mean 0.000
_refine_ls_structure_factor_coef Fsqd
_refine_ls_weighting_details 'w=1/[\s^2^(Fo^2^)+(0.0350P)^2^+30.0000P] where P=(Fo^2^+2Fc^2^)/3'
_refine_ls_weighting_scheme calc
_refine_ls_wR_factor_gt 0.1550
_refine_ls_wR_factor_ref 0.1774
_reflns_number_gt 6786
_reflns_number_total 8939
_reflns_threshold_expression >2sigma(I)
_cod_data_source_file 806174Bsup1.cif
_cod_data_source_block nir3bm
_cod_depositor_comments
;
The following automatic conversions were performed:

'_refine_ls_weighting_scheme' value 'calc
w=1/[\s^2^(Fo^2^)+(0.0350P)^2^+30.0000P] where P=(Fo^2^+2Fc^2^)/3'
was changed to 'calc'. New tag '_refine_ls_weighting_details' was
created. The value of the new tag was set to
'w=1/[\s^2^(Fo^2^)+(0.0350P)^2^+30.0000P] where P=(Fo^2^+2Fc^2^)/3'.

Automatic conversion script
Id: cif_fix_values 3143 2015-03-26 13:38:13Z robertas 
;
_cod_original_cell_volume 5453.26(17)
_cod_original_sg_symbol_H-M 'P 2(1)/c'
_cod_database_code 7027047

loop_
_symmetry_equiv_pos_as_xyz
'x, y, z'
'-x, y+1/2, -z+1/2'
'-x, -y, -z'
'x, -y-1/2, z-1/2'

loop_
_atom_site_label
_atom_site_type_symbol
_atom_site_fract_x
_atom_site_fract_y
_atom_site_fract_z
_atom_site_U_iso_or_equiv
_atom_site_adp_type
_atom_site_occupancy
_atom_site_calc_flag
_atom_site_refinement_flags
_atom_site_disorder_assembly
_atom_site_disorder_group
Ni1 Ni 0.16468(5) 0.37242(3) 0.81396(5) 0.0194(2) Uani 1 d . . .
Ni2 Ni -0.22953(5) 0.35484(4) 0.66721(5) 0.0223(2) Uani 1 d . . .
N1 N 0.2939(3) 0.3827(2) 0.8523(3) 0.0215(11) Uani 1 d . . .
C1A C 0.3196(4) 0.4361(3) 0.9174(4) 0.0245(14) Uani 1 d . . .
H1A1 H 0.2955 0.4763 0.8852 0.029 Uiso 1 calc R . .
H1A2 H 0.3820 0.4401 0.9457 0.029 Uiso 1 calc R . .
C2A C 0.2893(4) 0.4252(3) 0.9891(4) 0.0248(14) Uani 1 d . . .
H2A1 H 0.3229 0.3908 1.0298 0.030 Uiso 1 calc R . .
H2A2 H 0.2977 0.4644 1.0254 0.030 Uiso 1 calc R . .
N3A N 0.1981(3) 0.4074(2) 0.9484(3) 0.0215(11) Uani 1 d . . .
C3A C 0.1447(4) 0.4592(3) 0.9592(4) 0.0270(14) Uani 1 d . . .
H3A1 H 0.1339 0.4917 0.9119 0.032 Uiso 1 calc R . .
H3A2 H 0.1757 0.4799 1.0185 0.032 Uiso 1 calc R . .
C4A C 0.0619(4) 0.4346(3) 0.9527(4) 0.0226(13) Uani 1 d . . .
C5A C 0.0598(4) 0.3882(3) 1.0118(4) 0.0295(15) Uani 1 d . . .
H5A H 0.1112 0.3722 1.0572 0.035 Uiso 1 calc R . .
C6A C -0.0160(4) 0.3654(3) 1.0050(4) 0.0318(16) Uani 1 d . . .
H6A H -0.0165 0.3329 1.0451 0.038 Uiso 1 calc R . .
C7A C -0.0913(4) 0.3885(3) 0.9414(4) 0.0297(15) Uani 1 d . . .
H7A H -0.1433 0.3728 0.9385 0.036 Uiso 1 calc R . .
C8A C -0.0912(4) 0.4354(3) 0.8808(4) 0.0237(14) Uani 1 d . . .
C9A C -0.0142(4) 0.4574(3) 0.8879(4) 0.0238(14) Uani 1 d . . .
H9A H -0.0134 0.4892 0.8472 0.029 Uiso 1 calc R . .
C10A C -0.1718(4) 0.4623(3) 0.8107(4) 0.0272(14) Uani 1 d . . .
H10A H -0.1932 0.4950 0.8390 0.033 Uiso 1 calc R . .
H10B H -0.1597 0.4834 0.7636 0.033 Uiso 1 calc R . .
N4A N -0.2389(3) 0.4136(2) 0.7672(3) 0.0258(12) Uani 1 d . . .
C11A C -0.3223(4) 0.4452(3) 0.7174(4) 0.0290(15) Uani 1 d . . .
H11A H -0.3206 0.4732 0.6697 0.035 Uiso 1 calc R . .
H11B H -0.3364 0.4714 0.7592 0.035 Uiso 1 calc R . .
C12A C -0.3875(4) 0.3941(3) 0.6762(4) 0.0311(15) Uani 1 d . . .
H12A H -0.3930 0.3690 0.7246 0.037 Uiso 1 calc R . .
H12B H -0.4430 0.4137 0.6389 0.037 Uiso 1 calc R . .
N2 N -0.3626(3) 0.3515(2) 0.6195(3) 0.0256(12) Uani 1 d . . .
C1B C 0.3383(4) 0.3225(3) 0.8939(4) 0.0263(14) Uani 1 d . . .
H1B1 H 0.3925 0.3330 0.9456 0.032 Uiso 1 calc R . .
H1B2 H 0.3515 0.2991 0.8491 0.032 Uiso 1 calc R . .
C2B C 0.2873(4) 0.2801(3) 0.9261(4) 0.0249(14) Uani 1 d . . .
H2B1 H 0.3111 0.2365 0.9359 0.030 Uiso 1 calc R . .
H2B2 H 0.2911 0.2961 0.9844 0.030 Uiso 1 calc R . .
N3B N 0.1984(3) 0.2780(2) 0.8604(3) 0.0207(11) Uani 1 d . . .
C3B C 0.1489(4) 0.2431(3) 0.9016(4) 0.0267(14) Uani 1 d . . .
H3B1 H 0.1831 0.2067 0.9368 0.032 Uiso 1 calc R . .
H3B2 H 0.1394 0.2719 0.9440 0.032 Uiso 1 calc R . .
C4B C 0.0654(4) 0.2187(3) 0.8346(4) 0.0241(14) Uani 1 d . . .
C5B C 0.0603(4) 0.1714(3) 0.7734(4) 0.0275(14) Uani 1 d . . .
H5B H 0.1105 0.1552 0.7722 0.033 Uiso 1 calc R . .
C6B C -0.0172(4) 0.1477(3) 0.7144(5) 0.0332(16) Uani 1 d . . .
H6B H -0.0202 0.1156 0.6724 0.040 Uiso 1 calc R . .
C7B C -0.0910(4) 0.1707(3) 0.7163(4) 0.0312(15) Uani 1 d . . .
H7B H -0.1442 0.1546 0.6749 0.037 Uiso 1 calc R . .
C8B C -0.0876(4) 0.2168(3) 0.7779(4) 0.0264(14) Uani 1 d . . .
C9B C -0.0091(4) 0.2404(3) 0.8370(4) 0.0253(14) Uani 1 d . . .
H9B H -0.0061 0.2719 0.8799 0.030 Uiso 1 calc R . .
C10B C -0.1651(4) 0.2367(3) 0.7885(4) 0.0309(15) Uani 1 d . . .
H10C H -0.1865 0.1998 0.8100 0.037 Uiso 1 calc R . .
H10D H -0.1491 0.2701 0.8355 0.037 Uiso 1 calc R . .
N4B N -0.2344(3) 0.2613(2) 0.7047(3) 0.0275(12) Uani 1 d . . .
C11B C -0.3172(4) 0.2549(3) 0.7089(4) 0.0318(15) Uani 1 d . . .
H11C H -0.3145 0.2759 0.7641 0.038 Uiso 1 calc R . .
H11D H -0.3300 0.2093 0.7117 0.038 Uiso 1 calc R . .
C12B C -0.3858(4) 0.2847(3) 0.6273(4) 0.0321(16) Uani 1 d . . .
H12C H -0.3930 0.2607 0.5725 0.039 Uiso 1 calc R . .
H12D H -0.4399 0.2835 0.6328 0.039 Uiso 1 calc R . .
C1C C 0.3039(4) 0.3979(3) 0.7692(4) 0.0291(15) Uani 1 d . . .
H1C1 H 0.3638 0.3929 0.7803 0.035 Uiso 1 calc R . .
H1C2 H 0.2869 0.4425 0.7512 0.035 Uiso 1 calc R . .
C2C C 0.2488(4) 0.3531(3) 0.6943(4) 0.0310(15) Uani 1 d . . .
H2C1 H 0.2517 0.3647 0.6372 0.037 Uiso 1 calc R . .
H2C2 H 0.2692 0.3088 0.7098 0.037 Uiso 1 calc R . .
N3C N 0.1609(3) 0.3582(2) 0.6834(3) 0.0248(12) Uani 1 d . . .
C3C C 0.1057(4) 0.3096(3) 0.6188(4) 0.0313(15) Uani 1 d . . .
H3C1 H 0.0979 0.2731 0.6527 0.038 Uiso 1 calc R . .
H3C2 H 0.1331 0.2937 0.5811 0.038 Uiso 1 calc R . .
C4C C 0.0208(4) 0.3376(3) 0.5591(4) 0.0238(14) Uani 1 d . . .
C5C C 0.0146(4) 0.3892(3) 0.5045(4) 0.0293(15) Uani 1 d . . .
H5C H 0.0645 0.4071 0.5046 0.035 Uiso 1 calc R . .
C6C C -0.0627(4) 0.4150(3) 0.4501(4) 0.0350(17) Uani 1 d . . .
H6C H -0.0658 0.4511 0.4140 0.042 Uiso 1 calc R . .
C7C C -0.1356(4) 0.3887(3) 0.4477(4) 0.0282(15) Uani 1 d . . .
H7C H -0.1890 0.4065 0.4098 0.034 Uiso 1 calc R . .
C8C C -0.1311(4) 0.3363(3) 0.5008(4) 0.0270(14) Uani 1 d . . .
C9C C -0.0532(4) 0.3112(3) 0.5564(4) 0.0246(14) Uani 1 d . . .
H9C H -0.0501 0.2755 0.5933 0.030 Uiso 1 calc R . .
C10C C -0.2107(4) 0.3058(3) 0.4960(5) 0.0317(16) Uani 1 d . . .
H10E H -0.2469 0.2936 0.4328 0.038 Uiso 1 calc R . .
H10F H -0.1958 0.2665 0.5329 0.038 Uiso 1 calc R . .
N4C N -0.2592(3) 0.3490(2) 0.5291(3) 0.0232(11) Uani 1 d . . .
C11C C -0.3514(4) 0.3409(3) 0.4768(4) 0.0298(15) Uani 1 d . . .
H11E H -0.3653 0.2950 0.4692 0.036 Uiso 1 calc R . .
H11F H -0.3694 0.3599 0.4161 0.036 Uiso 1 calc R . .
C12C C -0.3978(4) 0.3723(3) 0.5244(4) 0.0308(15) Uani 1 d . . .
H12E H -0.3927 0.4191 0.5218 0.037 Uiso 1 calc R . .
H12F H -0.4585 0.3611 0.4939 0.037 Uiso 1 calc R . .
N5 N 0.0375(3) 0.3616(2) 0.7697(3) 0.0253(12) Uani 1 d . . .
N6 N -0.0351(4) 0.3671(2) 0.7355(3) 0.0197(11) Uani 1 d . . .
N7 N -0.1086(3) 0.3740(3) 0.7001(4) 0.0284(12) Uani 1 d . . .
S20 S -0.31779(11) 0.13611(8) 0.46624(13) 0.0326(4) Uani 1 d . . .
O21 O -0.2862(6) 0.0752(3) 0.4896(12) 0.203(7) Uani 1 d . . .
O22 O -0.3032(4) 0.1742(4) 0.5407(4) 0.080(2) Uani 1 d . . .
O23 O -0.2998(4) 0.1657(4) 0.3998(4) 0.078(2) Uani 1 d . . .
C20 C -0.4307(7) 0.1277(6) 0.4135(8) 0.080(3) Uani 1 d . . .
F21 F -0.4658(4) 0.1842(5) 0.4028(8) 0.172(5) Uani 1 d . . .
F22 F -0.4588(6) 0.1000(7) 0.3392(6) 0.228(7) Uani 1 d . . .
F23 F -0.4567(4) 0.0956(4) 0.4646(5) 0.112(2) Uani 1 d . . .
S30 S -0.25332(11) 0.53548(8) 0.50880(12) 0.0326(4) Uani 1 d . . .
O31 O -0.2802(4) 0.5162(3) 0.4183(4) 0.079(2) Uani 1 d . . .
O32 O -0.1883(3) 0.5822(3) 0.5372(4) 0.0603(17) Uani 1 d . . .
O33 O -0.2408(3) 0.4849(2) 0.5719(4) 0.0427(13) Uani 1 d . . .
C30 C -0.3439(5) 0.5779(3) 0.5076(5) 0.0421(19) Uani 1 d . . .
F31 F -0.3291(4) 0.6015(3) 0.5854(4) 0.091(2) Uani 1 d . . .
F32 F -0.4103(3) 0.5397(3) 0.4833(5) 0.093(2) Uani 1 d . . .
F33 F -0.3663(3) 0.6253(2) 0.4487(4) 0.0664(14) Uani 1 d . . .
S40 S 0.29551(11) 0.16602(8) 0.69682(11) 0.0325(4) Uani 1 d . . .
O41 O 0.2720(3) 0.1941(2) 0.7623(3) 0.0460(13) Uani 1 d . . .
O42 O 0.3055(4) 0.0986(2) 0.7006(4) 0.0595(16) Uani 1 d . . .
O43 O 0.2508(3) 0.1904(2) 0.6080(3) 0.0366(11) Uani 1 d . . .
C40 C 0.4016(5) 0.1961(4) 0.7289(6) 0.054(2) Uani 1 d . . .
F41 F 0.4538(3) 0.1783(3) 0.8107(4) 0.103(2) Uani 1 d . . .
F42 F 0.4041(3) 0.2593(2) 0.7267(4) 0.0698(16) Uani 1 d . . .
F43 F 0.4331(3) 0.1752(3) 0.6726(4) 0.0765(17) Uani 1 d . . .
O1W O 0.1341(3) 0.47097(19) 0.7605(3) 0.0288(10) Uani 1 d . . .
O2W O -0.0362(3) 0.5041(2) 0.6718(3) 0.0417(12) Uani 1 d . . .
O3W O 0.2421(3) 0.5734(2) 0.7930(3) 0.0425(12) Uani 1 d . . .
O50 O 0.3557(4) 0.5695(3) 0.7183(4) 0.0541(15) Uani 1 d . . .
C51 C 0.4376(16) 0.5496(16) 0.7557(17) 0.052(7) Uani 0.50 d P A 1
H51A H 0.4712 0.5747 0.7317 0.062 Uiso 0.50 calc PR A 1
H51B H 0.4409 0.5041 0.7417 0.062 Uiso 0.50 calc PR A 1
C52 C 0.4707(15) 0.5590(13) 0.8561(15) 0.082(8) Uani 0.50 d P A 1
H52A H 0.5292 0.5439 0.8859 0.122 Uiso 0.50 calc PR A 1
H52B H 0.4357 0.5350 0.8786 0.122 Uiso 0.50 calc PR A 1
H52C H 0.4687 0.6043 0.8691 0.122 Uiso 0.50 calc PR A 1
C51' C 0.4409(19) 0.5492(15) 0.796(2) 0.064(8) Uani 0.50 d P A 2
H51C H 0.4681 0.5854 0.8370 0.077 Uiso 0.50 calc PR A 2
H51D H 0.4325 0.5141 0.8319 0.077 Uiso 0.50 calc PR A 2
C52' C 0.4928(15) 0.5278(9) 0.7494(16) 0.075(6) Uani 0.50 d P A 2
H52D H 0.5490 0.5151 0.7942 0.112 Uiso 0.50 calc PR A 2
H52E H 0.4983 0.5627 0.7127 0.112 Uiso 0.50 calc PR A 2
H52F H 0.4652 0.4915 0.7104 0.112 Uiso 0.50 calc PR A 2
H3C H 0.1966 0.2623 0.8090 0.040 Uiso 1 d . . .
H3D H 0.1899 0.3827 0.9878 0.040 Uiso 1 d . . .
H3E H 0.1368 0.4020 0.6670 0.040 Uiso 1 d . . .
H4A H -0.2369 0.3885 0.8188 0.040 Uiso 1 d . . .
H4B H -0.2388 0.2426 0.6512 0.040 Uiso 1 d . . .
H4C H -0.2413 0.3880 0.5190 0.040 Uiso 1 d . . .
H1WA H 0.1670 0.5123 0.7747 0.040 Uiso 1 d . . .
H1WB H -0.0490 0.5482 0.6601 0.040 Uiso 1 d . . .
H2WA H -0.0800 0.4681 0.6503 0.040 Uiso 1 d . . .
H2WB H 0.0720 0.4721 0.7345 0.040 Uiso 1 d . . .
H3WA H 0.2698 0.5925 0.8503 0.040 Uiso 1 d . . .
H3WB H 0.2891 0.5820 0.7741 0.040 Uiso 1 d . . .
H50 H 0.3273 0.5421 0.6732 0.040 Uiso 1 d . . .

loop_
_atom_site_aniso_label
_atom_site_aniso_U_11
_atom_site_aniso_U_22
_atom_site_aniso_U_33
_atom_site_aniso_U_23
_atom_site_aniso_U_13
_atom_site_aniso_U_12
Ni1 0.0193(4) 0.0181(4) 0.0222(4) 0.0021(3) 0.0102(3) 0.0028(3)
Ni2 0.0226(5) 0.0242(4) 0.0219(4) -0.0029(3) 0.0113(3) -0.0031(3)
N1 0.018(3) 0.026(3) 0.023(3) 0.004(2) 0.011(2) 0.001(2)
C1A 0.017(3) 0.019(3) 0.035(4) 0.005(3) 0.009(3) 0.001(3)
C2A 0.018(3) 0.025(3) 0.028(3) -0.005(3) 0.007(3) -0.001(3)
N3A 0.022(3) 0.020(3) 0.025(3) 0.000(2) 0.012(2) 0.002(2)
C3A 0.028(4) 0.026(3) 0.026(3) 0.001(3) 0.012(3) 0.004(3)
C4A 0.025(4) 0.025(3) 0.025(3) -0.008(3) 0.016(3) -0.003(3)
C5A 0.024(4) 0.038(4) 0.021(3) 0.001(3) 0.004(3) 0.005(3)
C6A 0.032(4) 0.040(4) 0.025(3) 0.006(3) 0.014(3) 0.001(3)
C7A 0.027(4) 0.039(4) 0.030(4) -0.008(3) 0.019(3) -0.006(3)
C8A 0.026(4) 0.030(3) 0.016(3) -0.005(3) 0.010(2) 0.003(3)
C9A 0.028(4) 0.022(3) 0.023(3) -0.005(2) 0.013(3) -0.003(3)
C10A 0.025(4) 0.031(4) 0.023(3) -0.008(3) 0.009(3) 0.001(3)
N4A 0.023(3) 0.031(3) 0.024(3) -0.002(2) 0.011(2) 0.006(2)
C11A 0.026(4) 0.032(4) 0.031(4) -0.003(3) 0.015(3) 0.007(3)
C12A 0.021(4) 0.042(4) 0.030(4) 0.001(3) 0.010(3) 0.004(3)
N2 0.024(3) 0.031(3) 0.020(3) -0.003(2) 0.008(2) -0.004(2)
C1B 0.024(4) 0.029(4) 0.028(3) 0.006(3) 0.013(3) 0.010(3)
C2B 0.027(4) 0.022(3) 0.027(3) 0.007(3) 0.014(3) 0.010(3)
N3B 0.023(3) 0.018(3) 0.021(3) 0.001(2) 0.011(2) -0.001(2)
C3B 0.036(4) 0.026(3) 0.022(3) 0.002(3) 0.016(3) 0.000(3)
C4B 0.035(4) 0.013(3) 0.028(3) 0.005(2) 0.017(3) 0.000(3)
C5B 0.036(4) 0.018(3) 0.036(4) 0.004(3) 0.022(3) 0.004(3)
C6B 0.052(5) 0.012(3) 0.037(4) -0.004(3) 0.021(3) -0.004(3)
C7B 0.036(4) 0.026(4) 0.029(4) 0.005(3) 0.011(3) -0.005(3)
C8B 0.036(4) 0.021(3) 0.025(3) 0.007(3) 0.016(3) 0.001(3)
C9B 0.038(4) 0.016(3) 0.025(3) 0.001(2) 0.016(3) -0.002(3)
C10B 0.037(4) 0.030(4) 0.029(4) 0.007(3) 0.017(3) 0.003(3)
N4B 0.032(3) 0.027(3) 0.025(3) 0.003(2) 0.014(2) 0.000(2)
C11B 0.029(4) 0.036(4) 0.034(4) -0.001(3) 0.016(3) -0.007(3)
C12B 0.026(4) 0.039(4) 0.032(4) -0.002(3) 0.013(3) -0.004(3)
C1C 0.022(4) 0.037(4) 0.031(4) 0.011(3) 0.014(3) 0.008(3)
C2C 0.030(4) 0.039(4) 0.032(4) 0.004(3) 0.020(3) 0.004(3)
N3C 0.024(3) 0.023(3) 0.028(3) 0.005(2) 0.012(2) 0.007(2)
C3C 0.037(4) 0.026(4) 0.032(4) -0.004(3) 0.016(3) 0.002(3)
C4C 0.025(4) 0.027(3) 0.019(3) -0.005(2) 0.009(2) 0.002(3)
C5C 0.030(4) 0.034(4) 0.026(3) 0.002(3) 0.014(3) -0.006(3)
C6C 0.034(4) 0.040(4) 0.030(4) 0.015(3) 0.014(3) 0.002(3)
C7C 0.027(4) 0.034(4) 0.021(3) 0.002(3) 0.008(3) 0.000(3)
C8C 0.035(4) 0.027(3) 0.022(3) -0.011(3) 0.016(3) -0.004(3)
C9C 0.037(4) 0.024(3) 0.018(3) -0.001(2) 0.018(3) 0.000(3)
C10C 0.035(4) 0.032(4) 0.035(4) -0.014(3) 0.021(3) -0.009(3)
N4C 0.025(3) 0.025(3) 0.020(3) -0.001(2) 0.010(2) -0.005(2)
C11C 0.027(4) 0.032(4) 0.028(3) 0.002(3) 0.009(3) -0.006(3)
C12C 0.025(4) 0.037(4) 0.029(4) 0.003(3) 0.009(3) -0.002(3)
N5 0.017(3) 0.026(3) 0.031(3) 0.002(2) 0.009(2) 0.001(2)
N6 0.027(4) 0.019(3) 0.018(3) -0.005(2) 0.014(2) -0.005(2)
N7 0.024(3) 0.034(3) 0.028(3) -0.007(2) 0.011(2) -0.001(3)
S20 0.0255(10) 0.0220(9) 0.0538(11) -0.0011(7) 0.0203(8) 0.0003(7)
O21 0.107(7) 0.035(4) 0.49(2) 0.053(8) 0.155(11) 0.034(5)
O22 0.072(4) 0.130(6) 0.045(4) -0.038(4) 0.033(3) -0.053(4)
O23 0.059(4) 0.146(7) 0.041(3) -0.019(4) 0.031(3) -0.043(4)
C20 0.067(8) 0.099(9) 0.091(9) -0.032(7) 0.050(6) -0.045(7)
F21 0.041(4) 0.201(10) 0.230(11) 0.103(9) 0.017(5) 0.033(5)
F22 0.156(8) 0.433(18) 0.117(7) -0.156(9) 0.080(6) -0.226(10)
F23 0.067(4) 0.154(7) 0.136(6) 0.000(5) 0.064(4) -0.050(4)
S30 0.0329(10) 0.0268(9) 0.0367(10) 0.0003(7) 0.0136(7) 0.0015(8)
O31 0.093(5) 0.090(5) 0.044(4) -0.011(3) 0.019(3) 0.035(4)
O32 0.038(3) 0.042(3) 0.097(5) 0.017(3) 0.026(3) -0.007(3)
O33 0.041(3) 0.029(3) 0.058(3) 0.010(2) 0.021(2) 0.006(2)
C30 0.042(5) 0.027(4) 0.055(5) 0.006(3) 0.018(4) 0.011(4)
F31 0.121(5) 0.096(5) 0.076(4) -0.012(3) 0.060(4) 0.040(4)
F32 0.043(3) 0.057(3) 0.173(7) 0.029(4) 0.042(4) 0.006(3)
F33 0.062(3) 0.046(3) 0.087(4) 0.026(3) 0.027(3) 0.025(2)
S40 0.0433(11) 0.0274(9) 0.0268(9) -0.0021(7) 0.0149(7) 0.0050(8)
O41 0.067(4) 0.040(3) 0.039(3) -0.002(2) 0.030(3) 0.008(3)
O42 0.100(5) 0.028(3) 0.061(4) 0.004(3) 0.044(3) 0.012(3)
O43 0.040(3) 0.043(3) 0.027(3) -0.005(2) 0.015(2) 0.000(2)
C40 0.043(5) 0.060(6) 0.053(5) -0.021(4) 0.014(4) 0.016(4)
F41 0.060(4) 0.121(5) 0.071(4) -0.020(4) -0.027(3) 0.035(3)
F42 0.044(3) 0.054(3) 0.111(4) -0.034(3) 0.033(3) -0.011(2)
F43 0.043(3) 0.082(4) 0.112(5) -0.041(3) 0.040(3) 0.000(3)
O1W 0.022(2) 0.019(2) 0.043(3) 0.0031(19) 0.0118(19) 0.0028(18)
O2W 0.036(3) 0.030(3) 0.052(3) 0.011(2) 0.012(2) -0.002(2)
O3W 0.039(3) 0.039(3) 0.046(3) -0.001(2) 0.014(2) 0.000(2)
O50 0.050(4) 0.049(3) 0.066(4) 0.001(3) 0.026(3) 0.001(3)
C51 0.032(12) 0.086(16) 0.039(15) 0.024(14) 0.016(11) -0.007(10)
C52 0.082(17) 0.11(2) 0.041(12) 0.010(13) 0.015(12) -0.036(14)
C51' 0.073(19) 0.074(15) 0.06(2) 0.01(2) 0.05(2) -0.016(13)
C52' 0.068(15) 0.056(13) 0.115(19) -0.021(12) 0.053(13) -0.016(11)

loop_
_atom_type_symbol
_atom_type_description
_atom_type_scat_dispersion_real
_atom_type_scat_dispersion_imag
_atom_type_scat_source
C C 0.0033 0.0016 'International Tables Vol C Tables 4.2.6.8 and 6.1.1.4'
H H 0.0000 0.0000 'International Tables Vol C Tables 4.2.6.8 and 6.1.1.4'
N N 0.0061 0.0033 'International Tables Vol C Tables 4.2.6.8 and 6.1.1.4'
O O 0.0106 0.0060 'International Tables Vol C Tables 4.2.6.8 and 6.1.1.4'
F F 0.0171 0.0103 'International Tables Vol C Tables 4.2.6.8 and 6.1.1.4'
S S 0.1246 0.1234 'International Tables Vol C Tables 4.2.6.8 and 6.1.1.4'
Ni Ni 0.3393 1.1124 'International Tables Vol C Tables 4.2.6.8 and 6.1.1.4'

loop_
_geom_angle_atom_site_label_1
_geom_angle_atom_site_label_2
_geom_angle_atom_site_label_3
_geom_angle
_geom_angle_publ_flag
N5 Ni1 N1 177.0(2) y
N5 Ni1 N3B 96.7(2) y
N1 Ni1 N3B 83.63(19) y
N5 Ni1 N3C 93.9(2) y
N1 Ni1 N3C 83.14(19) y
N3B Ni1 N3C 96.51(19) y
N5 Ni1 N3A 100.3(2) y
N1 Ni1 N3A 82.63(19) y
N3B Ni1 N3A 92.33(18) y
N3C Ni1 N3A 162.30(19) y
N5 Ni1 O1W 85.52(18) y
N1 Ni1 O1W 94.00(17) y
N3B Ni1 O1W 176.45(17) y
N3C Ni1 O1W 80.56(18) y
N3A Ni1 O1W 89.98(17) y
N7 Ni2 N4B 106.6(2) y
N7 Ni2 N4C 92.7(2) y
N4B Ni2 N4C 104.0(2) y
N7 Ni2 N4A 95.6(2) y
N4B Ni2 N4A 107.3(2) y
N4C Ni2 N4A 143.6(2) y
N7 Ni2 N2 169.0(2) y
N4B Ni2 N2 84.2(2) y
N4C Ni2 N2 82.79(19) y
N4A Ni2 N2 82.41(19) y
C1A N1 C1C 112.3(5) ?
C1A N1 C1B 112.1(5) ?
C1C N1 C1B 111.1(5) ?
C1A N1 Ni1 104.6(3) ?
C1C N1 Ni1 106.6(4) ?
C1B N1 Ni1 109.7(4) ?
N1 C1A C2A 110.4(5) ?
N3A C2A C1A 111.0(5) ?
C2A N3A C3A 111.6(5) ?
C2A N3A Ni1 108.3(3) ?
C3A N3A Ni1 117.4(4) ?
N3A C3A C4A 112.0(5) ?
C9A C4A C5A 118.4(6) ?
C9A C4A C3A 121.2(6) ?
C5A C4A C3A 120.4(6) ?
C6A C5A C4A 120.2(6) ?
C5A C6A C7A 121.3(6) ?
C6A C7A C8A 119.7(6) ?
C9A C8A C7A 118.2(6) ?
C9A C8A C10A 120.2(6) ?
C7A C8A C10A 121.6(6) ?
C8A C9A C4A 122.1(6) ?
N4A C10A C8A 113.5(5) ?
C10A N4A C11A 110.1(5) ?
C10A N4A Ni2 117.8(4) ?
C11A N4A Ni2 102.6(3) ?
N4A C11A C12A 107.8(5) ?
N2 C12A C11A 110.1(5) ?
C12C N2 C12B 111.4(5) ?
C12C N2 C12A 112.5(5) ?
C12B N2 C12A 110.7(5) ?
C12C N2 Ni2 106.0(4) ?
C12B N2 Ni2 107.3(4) ?
C12A N2 Ni2 108.7(4) ?
N1 C1B C2B 113.0(5) ?
N3B C2B C1B 111.2(5) ?
C2B N3B C3B 108.6(4) ?
C2B N3B Ni1 106.3(3) ?
C3B N3B Ni1 119.7(4) ?
C4B C3B N3B 114.1(5) ?
C5B C4B C9B 118.8(6) ?
C5B C4B C3B 121.2(6) ?
C9B C4B C3B 119.9(6) ?
C6B C5B C4B 120.4(6) ?
C5B C6B C7B 120.2(6) ?
C8B C7B C6B 120.7(6) ?
C7B C8B C9B 118.7(6) ?
C7B C8B C10B 121.5(6) ?
C9B C8B C10B 119.5(6) ?
C8B C9B C4B 121.3(6) ?
N4B C10B C8B 114.3(5) ?
C10B N4B C11B 110.6(5) ?
C10B N4B Ni2 119.0(4) ?
C11B N4B Ni2 105.4(4) ?
N4B C11B C12B 110.1(5) ?
N2 C12B C11B 109.2(5) ?
N1 C1C C2C 109.0(5) ?
N3C C2C C1C 108.7(5) ?
C2C N3C C3C 111.2(5) ?
C2C N3C Ni1 107.8(4) ?
C3C N3C Ni1 122.8(4) ?
N3C C3C C4C 110.7(5) ?
C5C C4C C9C 118.6(6) ?
C5C C4C C3C 120.7(6) ?
C9C C4C C3C 120.7(6) ?
C6C C5C C4C 120.9(6) ?
C5C C6C C7C 120.2(6) ?
C6C C7C C8C 120.0(6) ?
C9C C8C C7C 119.6(6) ?
C9C C8C C10C 120.1(6) ?
C7C C8C C10C 120.2(6) ?
C8C C9C C4C 120.7(6) ?
N4C C10C C8C 112.3(5) ?
C11C N4C C10C 111.6(5) ?
C11C N4C Ni2 109.7(4) ?
C10C N4C Ni2 120.6(4) ?
N4C C11C C12C 110.3(5) ?
N2 C12C C11C 110.2(5) ?
N6 N5 Ni1 165.8(5) y
N5 N6 N7 178.6(6) y
N6 N7 Ni2 157.6(5) y
O21 S20 O22 112.9(8) ?
O21 S20 O23 115.5(7) ?
O22 S20 O23 114.1(4) ?
O21 S20 C20 105.7(6) ?
O22 S20 C20 103.3(4) ?
O23 S20 C20 103.7(5) ?
F22 C20 F23 106.7(9) ?
F22 C20 F21 109.0(14) ?
F23 C20 F21 106.6(10) ?
F22 C20 S20 114.1(9) ?
F23 C20 S20 110.9(10) ?
F21 C20 S20 109.3(7) ?
O31 S30 O32 113.7(4) ?
O31 S30 O33 115.3(4) ?
O32 S30 O33 115.0(3) ?
O31 S30 C30 103.5(4) ?
O32 S30 C30 103.7(4) ?
O33 S30 C30 103.6(3) ?
F31 C30 F33 107.7(6) ?
F31 C30 F32 108.0(7) ?
F33 C30 F32 106.8(6) ?
F31 C30 S30 112.0(5) ?
F33 C30 S30 111.3(6) ?
F32 C30 S30 110.7(5) ?
O43 S40 O42 114.0(3) ?
O43 S40 O41 114.3(3) ?
O42 S40 O41 116.5(3) ?
O43 S40 C40 102.6(4) ?
O42 S40 C40 104.1(4) ?
O41 S40 C40 103.0(3) ?
F41 C40 F42 107.3(7) ?
F41 C40 F43 107.5(7) ?
F42 C40 F43 106.4(8) ?
F41 C40 S40 112.0(7) ?
F42 C40 S40 112.4(5) ?
F43 C40 S40 111.0(6) ?
C51 O50 C51' 24.4(10) ?
O50 C51 C52 107(2) ?
C52' C51' O50 104(2) ?

loop_
_geom_bond_atom_site_label_1
_geom_bond_atom_site_label_2
_geom_bond_distance
_geom_bond_publ_flag
Ni1 N5 2.037(5) y
Ni1 N1 2.083(5) y
Ni1 N3B 2.117(5) y
Ni1 N3C 2.135(5) y
Ni1 N3A 2.154(5) y
Ni1 O1W 2.224(4) y
Ni2 N7 1.988(6) y
Ni2 N4B 2.072(5) y
Ni2 N4C 2.100(5) y
Ni2 N4A 2.115(5) y
Ni2 N2 2.118(5) y
N1 C1A 1.482(8) ?
N1 C1C 1.482(8) ?
N1 C1B 1.487(7) ?
C1A C2A 1.500(8) ?
C2A N3A 1.490(8) ?
N3A C3A 1.494(7) ?
C3A C4A 1.499(8) ?
C4A C9A 1.385(8) ?
C4A C5A 1.386(9) ?
C5A C6A 1.370(9) ?
C6A C7A 1.373(9) ?
C7A C8A 1.400(9) ?
C8A C9A 1.382(8) ?
C8A C10A 1.498(8) ?
C10A N4A 1.488(8) ?
N4A C11A 1.489(8) ?
C11A C12A 1.501(9) ?
C12A N2 1.484(8) ?
N2 C12C 1.477(8) ?
N2 C12B 1.482(8) ?
C1B C2B 1.509(8) ?
C2B N3B 1.466(8) ?
N3B C3B 1.498(7) ?
C3B C4B 1.493(9) ?
C4B C5B 1.389(8) ?
C4B C9B 1.398(9) ?
C5B C6B 1.378(9) ?
C6B C7B 1.392(9) ?
C7B C8B 1.382(9) ?
C8B C9B 1.390(9) ?
C8B C10B 1.500(9) ?
C10B N4B 1.484(8) ?
N4B C11B 1.485(8) ?
C11B C12B 1.500(9) ?
C1C C2C 1.519(9) ?
C2C N3C 1.474(8) ?
N3C C3C 1.492(8) ?
C3C C4C 1.505(9) ?
C4C C5C 1.382(9) ?
C4C C9C 1.392(9) ?
C5C C6C 1.374(9) ?
C6C C7C 1.375(9) ?
C7C C8C 1.386(9) ?
C8C C9C 1.379(9) ?
C8C C10C 1.505(9) ?
C10C N4C 1.495(8) ?
N4C C11C 1.477(8) ?
C11C C12C 1.500(9) ?
N5 N6 1.154(7) y
N6 N7 1.173(7) y
S20 O21 1.383(7) ?
S20 O22 1.390(6) ?
S20 O23 1.404(6) ?
S20 C20 1.795(11) ?
C20 F22 1.246(12) ?
C20 F23 1.300(12) ?
C20 F21 1.313(14) ?
S30 O31 1.411(6) ?
S30 O32 1.423(5) ?
S30 O33 1.433(5) ?
S30 C30 1.812(7) ?
C30 F31 1.288(9) ?
C30 F33 1.324(8) ?
C30 F32 1.326(9) ?
S40 O43 1.421(5) ?
S40 O42 1.425(5) ?
S40 O41 1.432(5) ?
S40 C40 1.814(9) ?
C40 F41 1.314(10) ?
C40 F42 1.329(10) ?
C40 F43 1.336(9) ?
O50 C51 1.36(3) ?
O50 C51' 1.55(3) ?
C51 C52 1.51(3) ?
C51' C52' 1.49(3) ?
